data_7240900
loop_
_publ_author_name
'Kim, Seulgi'
'Park, In-Hyeok'
'Lee, Shim Sung'
'Sim, Wonbo'
'Lee, Jai Young'

_publ_section_title
;
 Alkali metal complexes of bis-o-xylyl-(17-crown-5): from dinuclear
 monomer and dinuclear polymer to sandwich polymer
;
_journal_name_full CrystEngComm
_journal_paper_doi 10.1039/D0CE00864H
_journal_year 2020
_chemical_formula_sum 'C13 H21 F6 K O5 P'
_chemical_formula_weight 441.37
_space_group_crystal_system monoclinic
_space_group_IT_number 15
_space_group_name_Hall '-C 2yc'
_space_group_name_H-M_alt 'C 1 2/c 1'
_atom_sites_solution_hydrogens geom
_audit_creation_method SHELXL-2014/7
_audit_update_record
;
2020-05-22 deposited with the CCDC.	2020-07-20 downloaded from the CCDC.
;
_cell_angle_alpha 90
_cell_angle_beta 111.541(5)
_cell_angle_gamma 90
_cell_formula_units_Z 8
_cell_length_a 14.8016(14)
_cell_length_b 15.8098(16)
_cell_length_c 16.8878(14)
_cell_measurement_reflns_used 2320
_cell_measurement_temperature 203(2)
_cell_measurement_theta_max 19.80
_cell_measurement_theta_min 2.58
_cell_volume 3675.9(6)
_computing_cell_refinement 'Bruker SAINT'
_computing_data_collection 'Bruker APEX2'
_computing_data_reduction 'Bruker SAINT'
_computing_molecular_graphics 'Bruker SHELXTL'
_computing_publication_material 'Bruker SHELXTL'
_computing_structure_refinement 'SHELXL-2014/7 (Sheldrick, 2014)'
_computing_structure_solution 'Bruker SHELXTL'
_diffrn_ambient_temperature 203(2)
_diffrn_measured_fraction_theta_full 1.000
_diffrn_measured_fraction_theta_max 0.999
_diffrn_measurement_device_type 'Bruker APEX-II CCD'
_diffrn_measurement_method '\f and \w scans'
_diffrn_radiation_type MoK\a
_diffrn_radiation_wavelength 0.71073
_diffrn_reflns_av_R_equivalents 0.0715
_diffrn_reflns_av_unetI/netI 0.0520
_diffrn_reflns_Laue_measured_fraction_full 1.000
_diffrn_reflns_Laue_measured_fraction_max 0.999
_diffrn_reflns_limit_h_max 17
_diffrn_reflns_limit_h_min -18
_diffrn_reflns_limit_k_max 19
_diffrn_reflns_limit_k_min -19
_diffrn_reflns_limit_l_max 20
_diffrn_reflns_limit_l_min -20
_diffrn_reflns_number 22813
_diffrn_reflns_point_group_measured_fraction_full 1.000
_diffrn_reflns_point_group_measured_fraction_max 0.999
_diffrn_reflns_theta_full 25.242
_diffrn_reflns_theta_max 25.999
_diffrn_reflns_theta_min 2.030
_exptl_absorpt_coefficient_mu 0.456
_exptl_absorpt_correction_T_max 0.991
_exptl_absorpt_correction_T_min 0.989
_exptl_absorpt_correction_type multi-scan
_exptl_crystal_colour colourless
_exptl_crystal_density_diffrn 1.595
_exptl_crystal_description block
_exptl_crystal_F_000 1816
_exptl_crystal_size_max 0.030
_exptl_crystal_size_mid 0.020
_exptl_crystal_size_min 0.020
_refine_diff_density_max 0.645
_refine_diff_density_min -0.558
_refine_diff_density_rms 0.075
_refine_ls_extinction_method none
_refine_ls_goodness_of_fit_ref 1.075
_refine_ls_hydrogen_treatment constr
_refine_ls_matrix_type full
_refine_ls_number_parameters 284
_refine_ls_number_reflns 3622
_refine_ls_number_restraints 95
_refine_ls_restrained_S_all 1.172
_refine_ls_R_factor_all 0.0971
_refine_ls_R_factor_gt 0.0623
_refine_ls_shift/su_max 0.000
_refine_ls_shift/su_mean 0.000
_refine_ls_structure_factor_coef Fsqd
_refine_ls_weighting_details 'w=1/[\s^2^(Fo^2^)+(0.0861P)^2^+7.5922P] where P=(Fo^2^+2Fc^2^)/3'
_refine_ls_weighting_scheme calc
_refine_ls_wR_factor_gt 0.1662
_refine_ls_wR_factor_ref 0.1877
_reflns_Friedel_coverage 0.000
_reflns_number_gt 2414
_reflns_number_total 3622
_reflns_threshold_expression 'I > 2\s(I)'
_cod_data_source_file d0ce00864h2.cif
_cod_data_source_block 2
_cod_original_sg_symbol_H-M 'C 2/c'
_cod_database_code 7240900
_shelx_shelxl_version_number 2014/7
_shelx_space_group_comment
; 
The symmetry employed for this shelxl refinement is uniquely defined 
by the following loop, which should always be used as a source of 
symmetry information in preference to the above space-group names. 
They are only intended as comments. 
;
_shelx_estimated_absorpt_t_min 0.986
_shelx_estimated_absorpt_t_max 0.991

loop_
_space_group_symop_operation_xyz
'x, y, z'
'-x, y, -z+1/2'
'x+1/2, y+1/2, z'
'-x+1/2, y+1/2, -z+1/2'
'-x, -y, -z'
'x, -y, z-1/2'
'-x+1/2, -y+1/2, -z'
'x+1/2, -y+1/2, z-1/2'

loop_
_atom_site_label
_atom_site_type_symbol
_atom_site_fract_x
_atom_site_fract_y
_atom_site_fract_z
_atom_site_U_iso_or_equiv
_atom_site_adp_type
_atom_site_occupancy
_atom_site_site_symmetry_order
_atom_site_calc_flag
_atom_site_refinement_flags_posn
_atom_site_refinement_flags_adp
_atom_site_refinement_flags_occupancy
_atom_site_disorder_assembly
_atom_site_disorder_group
K1 K 0.32602(7) 0.02198(6) 0.61861(5) 0.0426(3) Uani 1 1 d . . . . .
P1 P 0.5000 0.18157(10) 0.7500 0.0458(4) Uani 1 2 d S T P A .
P2 P 0.5000 -0.16895(9) 0.7500 0.0411(4) Uani 1 2 d DS T P . .
F1 F 0.5000 0.0840(3) 0.7500 0.165(3) Uani 1 2 d S TU P A .
F2 F 0.5000 0.2814(2) 0.7500 0.0751(13) Uani 1 2 d S T P . .
F3 F 0.4428(4) 0.1800(2) 0.6507(2) 0.0935(19) Uani 0.874(8) 1 d . U P A 1
F4 F 0.5997(4) 0.1836(4) 0.7407(5) 0.149(3) Uani 0.874(8) 1 d . U P A 1
F3X F 0.395(3) 0.1793(4) 0.692(2) 0.088(6) Uani 0.126(8) 1 d . U P A 2
F4X F 0.522(4) 0.1818(4) 0.669(3) 0.124(8) Uani 0.126(8) 1 d . U P A 2
F5 F 0.4606(5) -0.1007(3) 0.6810(3) 0.141(2) Uani 0.819(6) 1 d D U P A 1
F6 F 0.4640(4) -0.2382(4) 0.6817(4) 0.151(3) Uani 0.819(6) 1 d D U P A 1
F7 F 0.5979(3) -0.1715(5) 0.7378(4) 0.143(3) Uani 0.819(6) 1 d D U P A 1
F5X F 0.4891(18) -0.1695(5) 0.6559(4) 0.137(6) Uani 0.181(6) 1 d D U P A 2
F6X F 0.5787(3) -0.2376(2) 0.7692(11) 0.153(7) Uani 0.181(6) 1 d D U P A 2
F7X F 0.5786(3) -0.1003(2) 0.7688(11) 0.136(6) Uani 0.181(6) 1 d D U P A 2
O1 O 0.28078(19) -0.10073(19) 0.48797(16) 0.0441(7) Uani 1 1 d . . . . .
O2 O 0.1536(2) -0.08942(17) 0.58015(17) 0.0452(7) Uani 1 1 d . . . . .
O3 O 0.1948(2) 0.03501(19) 0.70448(17) 0.0481(8) Uani 1 1 d . . . . .
O4 O 0.1670(2) 0.14480(19) 0.56171(17) 0.0462(7) Uani 1 1 d . . . . .
O5 O 0.2638(2) 0.09650(18) 0.45821(17) 0.0443(7) Uani 1 1 d . . . . .
C1 C 0.5085(3) 0.0857(3) 0.5008(2) 0.0428(10) Uani 1 1 d . . . . .
H1A H 0.5143 0.1449 0.5008 0.051 Uiso 1 1 calc R U . . .
C2 C 0.4178(3) 0.0501(3) 0.4600(2) 0.0411(10) Uani 1 1 d . . . . .
C3 C 0.4086(3) -0.0378(3) 0.4584(2) 0.0409(10) Uani 1 1 d . . . . .
C4 C 0.3133(3) -0.0826(3) 0.4207(2) 0.0453(10) Uani 1 1 d . . . . .
H4A H 0.2661 -0.0467 0.3780 0.054 Uiso 1 1 calc R U . . .
H4B H 0.3211 -0.1351 0.3930 0.054 Uiso 1 1 calc R U . . .
C5 C 0.1864(3) -0.1370(3) 0.4601(3) 0.0470(11) Uani 1 1 d . . . . .
H5A H 0.1832 -0.1864 0.4241 0.056 Uiso 1 1 calc R U . . .
H5B H 0.1379 -0.0957 0.4268 0.056 Uiso 1 1 calc R U . . .
C6 C 0.1670(3) -0.1625(3) 0.5374(3) 0.0524(12) Uani 1 1 d . . . . .
H6A H 0.1086 -0.1979 0.5208 0.063 Uiso 1 1 calc R U . . .
H6B H 0.2218 -0.1955 0.5754 0.063 Uiso 1 1 calc R U . . .
C7 C 0.1533(3) -0.1075(3) 0.6628(3) 0.0526(12) Uani 1 1 d . . . . .
H7A H 0.2180 -0.1258 0.7007 0.063 Uiso 1 1 calc R U . . .
H7B H 0.1069 -0.1529 0.6595 0.063 Uiso 1 1 calc R U . . .
C8 C 0.1245(3) -0.0280(3) 0.6960(3) 0.0521(12) Uani 1 1 d . . . . .
H8A H 0.0610 -0.0088 0.6565 0.063 Uiso 1 1 calc R U . . .
H8B H 0.1195 -0.0389 0.7513 0.063 Uiso 1 1 calc R U . . .
C9 C 0.1576(4) 0.1193(3) 0.6967(3) 0.0561(12) Uani 1 1 d . . . . .
H9A H 0.2116 0.1590 0.7205 0.067 Uiso 1 1 calc R U . . .
H9B H 0.1152 0.1244 0.7294 0.067 Uiso 1 1 calc R U . . .
C10 C 0.1014(3) 0.1418(3) 0.6057(3) 0.0537(12) Uani 1 1 d . . . . .
H10A H 0.0510 0.0994 0.5796 0.064 Uiso 1 1 calc R U . . .
H10B H 0.0700 0.1969 0.6024 0.064 Uiso 1 1 calc R U . . .
C11 C 0.1178(3) 0.1389(3) 0.4725(2) 0.0471(11) Uani 1 1 d . . . . .
H11A H 0.0648 0.1803 0.4538 0.056 Uiso 1 1 calc R U . . .
H11B H 0.0896 0.0823 0.4576 0.056 Uiso 1 1 calc R U . . .
C12 C 0.1862(3) 0.1552(3) 0.4284(2) 0.0443(10) Uani 1 1 d . . . . .
H12A H 0.1526 0.1490 0.3668 0.053 Uiso 1 1 calc R U . . .
H12B H 0.2114 0.2130 0.4401 0.053 Uiso 1 1 calc R U . . .
C13 C 0.3319(3) 0.1067(3) 0.4173(3) 0.0483(11) Uani 1 1 d . . . . .
H13A H 0.3531 0.1657 0.4212 0.058 Uiso 1 1 calc R U . . .
H13B H 0.3015 0.0917 0.3569 0.058 Uiso 1 1 calc R U . . .

loop_
_atom_site_aniso_label
_atom_site_aniso_U_11
_atom_site_aniso_U_22
_atom_site_aniso_U_33
_atom_site_aniso_U_23
_atom_site_aniso_U_13
_atom_site_aniso_U_12
K1 0.0362(5) 0.0497(6) 0.0367(5) 0.0000(4) 0.0073(4) -0.0036(4)
P1 0.0413(10) 0.0387(9) 0.0426(9) 0.000 -0.0021(7) 0.000
P2 0.0375(9) 0.0416(9) 0.0395(8) 0.000 0.0086(6) 0.000
F1 0.190(6) 0.036(2) 0.144(4) 0.000 -0.085(4) 0.000
F2 0.076(3) 0.047(2) 0.075(3) 0.000 -0.005(2) 0.000
F3 0.122(5) 0.084(3) 0.041(2) -0.0107(17) -0.009(2) 0.030(3)
F4 0.072(3) 0.227(7) 0.165(6) -0.011(5) 0.063(4) 0.041(4)
F3X 0.106(11) 0.065(9) 0.054(10) -0.003(9) -0.017(9) 0.005(9)
F4X 0.111(14) 0.172(14) 0.089(13) -0.027(12) 0.038(12) 0.041(13)
F5 0.218(6) 0.110(4) 0.081(3) 0.052(3) 0.037(3) 0.073(4)
F6 0.141(5) 0.137(5) 0.179(5) -0.117(4) 0.062(4) -0.033(4)
F7 0.075(3) 0.197(7) 0.185(6) 0.014(5) 0.081(4) -0.021(4)
F5X 0.165(11) 0.158(12) 0.102(10) 0.003(10) 0.064(9) -0.013(11)
F6X 0.138(13) 0.135(13) 0.199(14) -0.048(12) 0.078(12) 0.040(12)
F7X 0.169(10) 0.117(9) 0.119(9) 0.018(8) 0.050(8) 0.026(9)
O1 0.0306(16) 0.0572(18) 0.0423(15) -0.0015(13) 0.0108(12) -0.0079(14)
O2 0.0480(18) 0.0386(17) 0.0471(16) 0.0041(12) 0.0154(13) -0.0027(14)
O3 0.0432(18) 0.0567(19) 0.0422(16) 0.0036(13) 0.0130(13) 0.0001(15)
O4 0.0354(17) 0.064(2) 0.0378(15) 0.0023(13) 0.0114(12) 0.0030(14)
O5 0.0342(16) 0.0560(18) 0.0437(15) 0.0149(13) 0.0154(12) 0.0098(14)
C1 0.048(3) 0.042(2) 0.043(2) -0.0007(17) 0.022(2) 0.000(2)
C2 0.037(2) 0.054(3) 0.036(2) 0.0049(18) 0.0180(18) 0.000(2)
C3 0.038(2) 0.054(3) 0.034(2) -0.0029(17) 0.0163(17) -0.002(2)
C4 0.045(3) 0.053(3) 0.037(2) -0.0035(18) 0.0130(18) -0.006(2)
C5 0.034(2) 0.043(2) 0.057(3) -0.010(2) 0.009(2) -0.007(2)
C6 0.039(3) 0.038(2) 0.080(3) -0.001(2) 0.022(2) -0.003(2)
C7 0.044(3) 0.058(3) 0.057(3) 0.022(2) 0.019(2) -0.001(2)
C8 0.047(3) 0.064(3) 0.046(2) 0.009(2) 0.018(2) -0.002(2)
C9 0.057(3) 0.061(3) 0.055(3) -0.003(2) 0.027(2) 0.005(2)
C10 0.048(3) 0.067(3) 0.051(3) 0.008(2) 0.024(2) 0.018(2)
C11 0.034(2) 0.059(3) 0.042(2) 0.0000(19) 0.0063(18) 0.010(2)
C12 0.041(2) 0.051(3) 0.036(2) 0.0032(17) 0.0081(18) 0.012(2)
C13 0.044(3) 0.061(3) 0.043(2) 0.012(2) 0.020(2) 0.007(2)

loop_
_atom_type_symbol
_atom_type_description
_atom_type_scat_dispersion_real
_atom_type_scat_dispersion_imag
_atom_type_scat_source
C C 0.0033 0.0016 'International Tables Vol C Tables 4.2.6.8 and 6.1.1.4'
H H 0.0000 0.0000 'International Tables Vol C Tables 4.2.6.8 and 6.1.1.4'
O O 0.0106 0.0060 'International Tables Vol C Tables 4.2.6.8 and 6.1.1.4'
F F 0.0171 0.0103 'International Tables Vol C Tables 4.2.6.8 and 6.1.1.4'
P P 0.1023 0.0942 'International Tables Vol C Tables 4.2.6.8 and 6.1.1.4'
K K 0.2009 0.2494 'International Tables Vol C Tables 4.2.6.8 and 6.1.1.4'

loop_
_geom_angle_atom_site_label_1
_geom_angle_atom_site_label_2
_geom_angle_atom_site_label_3
_geom_angle
_geom_angle_site_symmetry_1
_geom_angle_site_symmetry_3
_geom_angle_publ_flag
F5 K1 O5 128.09(13) . . ?
F7X K1 O5 152.2(3) 2_656 . ?
F7X K1 F3X 108.1(5) 2_656 . ?
O5 K1 F3X 89.5(7) . . ?
F5 K1 O3 113.53(14) . . ?
F7X K1 O3 88.3(3) 2_656 . ?
O5 K1 O3 115.12(9) . . ?
F3X K1 O3 85.2(10) . . ?
F5 K1 O1 74.99(14) . . ?
F7X K1 O1 88.4(3) 2_656 . ?
O5 K1 O1 68.41(9) . . ?
F3X K1 O1 154.0(9) . . ?
O3 K1 O1 116.10(9) . . ?
F5 K1 F1 67.79(16) . . ?
F7X K1 F1 67.38(18) 2_656 . ?
O5 K1 F1 119.20(9) . . ?
F3X K1 F1 43.9(5) . . ?
O3 K1 F1 99.67(7) . . ?
O1 K1 F1 136.24(9) . . ?
F5 K1 O4 173.15(15) . . ?
F7X K1 O4 148.3(3) 2_656 . ?
O5 K1 O4 57.37(8) . . ?
F3X K1 O4 71.0(6) . . ?
O3 K1 O4 59.94(8) . . ?
O1 K1 O4 105.51(8) . . ?
F1 K1 O4 114.20(10) . . ?
F5 K1 O2 96.35(16) . . ?
F7X K1 O2 85.13(11) 2_656 . ?
O5 K1 O2 95.02(8) . . ?
F3X K1 O2 140.2(10) . . ?
O3 K1 O2 57.19(8) . . ?
O1 K1 O2 58.94(8) . . ?
F1 K1 O2 145.34(8) . . ?
O4 K1 O2 78.41(8) . . ?
F5 K1 F3 103.67(18) . . ?
O5 K1 F3 77.52(10) . . ?
O3 K1 F3 107.97(13) . . ?
O1 K1 F3 132.39(12) . . ?
F1 K1 F3 43.86(11) . . ?
O4 K1 F3 81.13(12) . . ?
O2 K1 F3 159.05(13) . . ?
F5 K1 F4 105.38(18) . 2_656 ?
O5 K1 F4 105.66(14) . 2_656 ?
O3 K1 F4 72.06(10) . 2_656 ?
O1 K1 F4 171.19(11) . 2_656 ?
F1 K1 F4 40.15(12) . 2_656 ?
O4 K1 F4 75.20(13) . 2_656 ?
O2 K1 F4 129.23(10) . 2_656 ?
F3 K1 F4 38.81(12) . 2_656 ?
F5 K1 P1 90.27(15) . . ?
F7X K1 P1 89.82(18) 2_656 . ?
O5 K1 P1 101.75(7) . . ?
F3X K1 P1 21.5(6) . . ?
O3 K1 P1 95.77(6) . . ?
O1 K1 P1 148.00(6) . . ?
F1 K1 P1 23.05(9) . . ?
O4 K1 P1 92.47(6) . . ?
O2 K1 P1 152.55(6) . . ?
F3 K1 P1 24.30(8) . . ?
F4 K1 P1 24.58(8) 2_656 . ?
F3X P1 F3X 177.3(5) . 2_656 ?
F3X P1 F4X 94(2) . 2_656 ?
F3X P1 F4X 86(2) 2_656 2_656 ?
F3X P1 F4X 86(2) . . ?
F3X P1 F4X 94(2) 2_656 . ?
F4X P1 F4X 179.7(8) 2_656 . ?
F4 P1 F4 177.6(5) 2_656 . ?
F3X P1 F1 88.6(3) . . ?
F3X P1 F1 88.6(3) 2_656 . ?
F4X P1 F1 90.1(3) 2_656 . ?
F4X P1 F1 90.1(3) . . ?
F4 P1 F1 91.2(3) 2_656 . ?
F4 P1 F1 91.2(3) . . ?
F4 P1 F3 93.0(3) 2_656 2_656 ?
F4 P1 F3 87.1(3) . 2_656 ?
F1 P1 F3 89.11(15) . 2_656 ?
F4 P1 F3 87.1(3) 2_656 . ?
F4 P1 F3 93.0(3) . . ?
F1 P1 F3 89.11(15) . . ?
F3 P1 F3 178.2(3) 2_656 . ?
F3X P1 F2 91.4(3) . . ?
F3X P1 F2 91.4(3) 2_656 . ?
F4X P1 F2 89.9(3) 2_656 . ?
F4X P1 F2 89.9(3) . . ?
F4 P1 F2 88.8(3) 2_656 . ?
F4 P1 F2 88.8(3) . . ?
F1 P1 F2 180.0 . . ?
F3 P1 F2 90.89(15) 2_656 . ?
F3 P1 F2 90.89(15) . . ?
F3X P1 K1 43.0(5) . . ?
F3X P1 K1 134.4(5) 2_656 . ?
F4X P1 K1 102.2(13) 2_656 . ?
F4X P1 K1 78.0(14) . . ?
F4 P1 K1 66.0(3) 2_656 . ?
F4 P1 K1 115.7(3) . . ?
F1 P1 K1 47.07(2) . . ?
F3 P1 K1 127.59(17) 2_656 . ?
F3 P1 K1 50.9(2) . . ?
F2 P1 K1 132.93(2) . . ?
F3X P1 K1 134.4(5) . 2_656 ?
F3X P1 K1 43.0(5) 2_656 2_656 ?
F4X P1 K1 78.0(14) 2_656 2_656 ?
F4X P1 K1 102.2(13) . 2_656 ?
F4 P1 K1 115.7(3) 2_656 2_656 ?
F4 P1 K1 66.0(3) . 2_656 ?
F1 P1 K1 47.07(2) . 2_656 ?
F3 P1 K1 50.9(2) 2_656 2_656 ?
F3 P1 K1 127.58(17) . 2_656 ?
F2 P1 K1 132.93(2) . 2_656 ?
K1 P1 K1 94.15(5) . 2_656 ?
F5X P2 F5X 179.3(5) 2_656 . ?
F5X P2 F7X 90.4(3) 2_656 . ?
F5X P2 F7X 90.1(3) . . ?
F5X P2 F7X 90.1(3) 2_656 2_656 ?
F5X P2 F7X 90.4(3) . 2_656 ?
F7X P2 F7X 90.1(3) . 2_656 ?
F5X P2 F6X 89.9(3) 2_656 2_656 ?
F5X P2 F6X 89.6(3) . 2_656 ?
F7X P2 F6X 179.7(4) . 2_656 ?
F7X P2 F6X 89.89(19) 2_656 2_656 ?
F5X P2 F6X 89.6(3) 2_656 . ?
F5X P2 F6X 89.9(3) . . ?
F7X P2 F6X 89.89(19) . . ?
F7X P2 F6X 179.7(4) 2_656 . ?
F6X P2 F6X 90.1(3) 2_656 . ?
F6 P2 F5 90.0(4) . . ?
F6 P2 F6 89.2(6) . 2_656 ?
F5 P2 F6 178.1(4) . 2_656 ?
F6 P2 F5 178.1(4) . 2_656 ?
F5 P2 F5 90.9(5) . 2_656 ?
F6 P2 F5 90.0(4) 2_656 2_656 ?
F6 P2 F7 88.0(4) . . ?
F5 P2 F7 91.7(4) . . ?
F6 P2 F7 89.9(3) 2_656 . ?
F5 P2 F7 90.3(4) 2_656 . ?
F6 P2 F7 89.9(3) . 2_656 ?
F5 P2 F7 90.3(4) . 2_656 ?
F6 P2 F7 88.0(4) 2_656 2_656 ?
F5 P2 F7 91.7(4) 2_656 2_656 ?
F7 P2 F7 177.0(5) . 2_656 ?
P1 F1 K1 109.87(9) . . ?
P1 F1 K1 109.87(9) . 2_656 ?
K1 F1 K1 140.26(17) . 2_656 ?
P1 F3 K1 104.8(2) . . ?
P1 F4 K1 89.4(3) . 2_656 ?
P1 F3X K1 115.6(9) . . ?
P2 F5 K1 145.1(4) . . ?
P2 F7X K1 143.8(9) . 2_656 ?
C4 O1 C5 113.4(3) . . ?
C4 O1 K1 115.7(2) . . ?
C5 O1 K1 117.3(2) . . ?
C6 O2 C7 112.8(3) . . ?
C6 O2 K1 109.0(2) . . ?
C7 O2 K1 102.5(2) . . ?
C8 O3 C9 113.8(4) . . ?
C8 O3 K1 121.1(3) . . ?
C9 O3 K1 109.6(2) . . ?
C11 O4 C10 111.7(3) . . ?
C11 O4 K1 110.1(2) . . ?
C10 O4 K1 115.3(2) . . ?
C12 O5 C13 112.3(3) . . ?
C12 O5 K1 123.9(2) . . ?
C13 O5 K1 118.7(2) . . ?
C2 C1 C3 122.9(4) . 5_656 ?
C1 C2 C3 119.0(4) . . ?
C1 C2 C13 119.4(4) . . ?
C3 C2 C13 121.6(4) . . ?
C1 C3 C2 118.1(4) 5_656 . ?
C1 C3 C4 118.4(4) 5_656 . ?
C2 C3 C4 123.3(4) . . ?
O1 C4 C3 107.4(3) . . ?
O1 C5 C6 107.5(3) . . ?
O2 C6 C5 109.6(3) . . ?
O2 C7 C8 107.5(3) . . ?
O3 C8 C7 109.3(4) . . ?
O3 C9 C10 111.5(4) . . ?
O4 C10 C9 108.4(4) . . ?
O4 C11 C12 110.1(3) . . ?
O5 C12 C11 108.8(3) . . ?
O5 C13 C2 108.9(3) . . ?

loop_
_geom_bond_atom_site_label_1
_geom_bond_atom_site_label_2
_geom_bond_distance
_geom_bond_site_symmetry_2
_geom_bond_publ_flag
K1 F5 2.702(4) . ?
K1 F7X 2.715(10) 2_656 ?
K1 O5 2.782(3) . ?
K1 F3X 2.800(14) . ?
K1 O3 2.826(3) . ?
K1 O1 2.827(3) . ?
K1 F1 2.8845(18) . ?
K1 O4 2.928(3) . ?
K1 O2 2.970(3) . ?
K1 F3 2.973(5) . ?
K1 F4 3.386(8) 2_656 ?
K1 P1 3.7047(14) . ?
P1 F3X 1.50(3) . ?
P1 F3X 1.50(3) 2_656 ?
P1 F4X 1.52(3) 2_656 ?
P1 F4X 1.52(3) . ?
P1 F4 1.541(5) 2_656 ?
P1 F4 1.541(5) . ?
P1 F1 1.543(5) . ?
P1 F3 1.577(4) 2_656 ?
P1 F3 1.577(4) . ?
P1 F2 1.578(4) . ?
P1 K1 3.7047(14) 2_656 ?
P2 F5X 1.537(2) 2_656 ?
P2 F5X 1.537(2) . ?
P2 F7X 1.537(2) . ?
P2 F7X 1.537(2) 2_656 ?
P2 F6 1.537(2) . ?
P2 F6X 1.537(2) 2_656 ?
P2 F6X 1.537(2) . ?
P2 F5 1.537(2) . ?
P2 F6 1.537(2) 2_656 ?
P2 F5 1.537(2) 2_656 ?
P2 F7 1.537(2) . ?
P2 F7 1.537(2) 2_656 ?
F1 K1 2.8845(18) 2_656 ?
F4 K1 3.386(8) 2_656 ?
F7X K1 2.715(10) 2_656 ?
O1 C4 1.417(5) . ?
O1 C5 1.421(5) . ?
O2 C6 1.414(5) . ?
O2 C7 1.426(5) . ?
O3 C8 1.409(5) . ?
O3 C9 1.429(5) . ?
O4 C11 1.416(5) . ?
O4 C10 1.423(5) . ?
O5 C12 1.417(5) . ?
O5 C13 1.426(5) . ?
C1 C2 1.384(6) . ?
C1 C3 1.390(6) 5_656 ?
C2 C3 1.396(6) . ?
C2 C13 1.505(6) . ?
C3 C1 1.390(6) 5_656 ?
C3 C4 1.496(6) . ?
C5 C6 1.491(6) . ?
C7 C8 1.501(6) . ?
C9 C10 1.497(6) . ?
C11 C12 1.482(6) . ?
